data_7234214
loop_
_publ_author_name
'Torubaev, Yury'
'Skabitskiy, Ivan V.'

_publ_section_title
;
 The Energy Frameworks of Aufbau Synthon Modules in 4-Cyanopyridine
 Co-crystals.
;
_journal_name_full CrystEngComm
_journal_paper_doi 10.1039/C9CE01174A
_journal_year 2019
_chemical_formula_moiety 'C4 F8 I2, 2(C6 H4 N2)'
_chemical_formula_sum 'C16 H8 F8 I2 N4'
_chemical_formula_weight 662.06
_chemical_name_systematic '4-cyanopyridine 1,4 diiodooctafluorobutane'
_space_group_crystal_system triclinic
_space_group_IT_number 2
_space_group_name_Hall '-P 1'
_space_group_name_H-M_alt 'P -1'
_symmetry_space_group_name_Hall '-P 1'
_symmetry_space_group_name_H-M 'P -1'
_atom_sites_solution_hydrogens geom
_atom_sites_solution_primary direct
_audit_creation_date 2019-05-27
_audit_creation_method
;
Olex2 1.2
(compiled 2018.05.29 svn.r3508 for OlexSys, GUI svn.r5506)
;
_audit_update_record
;
2019-07-15 deposited with the CCDC.    2019-09-26 downloaded from the CCDC.
;
_cell_angle_alpha 98.37(5)
_cell_angle_beta 93.01(4)
_cell_angle_gamma 98.12(6)
_cell_formula_units_Z 1
_cell_length_a 5.166(5)
_cell_length_b 5.694(6)
_cell_length_c 17.261(17)
_cell_measurement_reflns_used 242
_cell_measurement_temperature 150
_cell_measurement_theta_max 25
_cell_measurement_theta_min 3
_cell_volume 495.9(9)
_computing_cell_refinement 'Bruker SAINT'
_computing_data_collection 'Bruker APEX II'
_computing_data_reduction 'Bruker SAINT'
_computing_molecular_graphics 'Olex2 (Dolomanov et al., 2009)'
_computing_publication_material 'Olex2 (Dolomanov et al., 2009)'
_computing_structure_refinement 'ShelXL (Sheldrick, 2015)'
_computing_structure_solution 'XS (Sheldrick, 2008)'
_diffrn_ambient_temperature 150
_diffrn_measured_fraction_theta_full 0.995
_diffrn_measured_fraction_theta_max 0.975
_diffrn_measurement_device_type 'Bruker APEX II CCD area detector'
_diffrn_measurement_method 'omega scans'
_diffrn_radiation_type MoK\a
_diffrn_radiation_wavelength 0.71073
_diffrn_reflns_av_R_equivalents 0.0260
_diffrn_reflns_av_unetI/netI 0.0298
_diffrn_reflns_Laue_measured_fraction_full 0.995
_diffrn_reflns_Laue_measured_fraction_max 0.975
_diffrn_reflns_limit_h_max 6
_diffrn_reflns_limit_h_min -6
_diffrn_reflns_limit_k_max 7
_diffrn_reflns_limit_k_min -7
_diffrn_reflns_limit_l_max 23
_diffrn_reflns_limit_l_min -22
_diffrn_reflns_number 7197
_diffrn_reflns_point_group_measured_fraction_full 0.995
_diffrn_reflns_point_group_measured_fraction_max 0.975
_diffrn_reflns_theta_full 25.242
_diffrn_reflns_theta_max 28.989
_diffrn_reflns_theta_min 2.392
_diffrn_standards_number 0
_exptl_absorpt_coefficient_mu 3.255
_exptl_absorpt_correction_T_max 0.747
_exptl_absorpt_correction_T_min 0.487
_exptl_absorpt_correction_type multi-scan
_exptl_absorpt_process_details
;
SADABS-2016/2 (Bruker,2016/2) was used for absorption correction.
wR2(int) was 0.0916 before and 0.0443 after correction.
The Ratio of minimum to maximum transmission is 0.6526.
The \l/2 correction factor is Not present.
;
_exptl_crystal_colour colourless
_exptl_crystal_colour_primary colourless
_exptl_crystal_density_diffrn 2.217
_exptl_crystal_description prism
_exptl_crystal_F_000 310
_exptl_crystal_size_max 0.03
_exptl_crystal_size_mid 0.02
_exptl_crystal_size_min 0.02
_refine_diff_density_max 0.968
_refine_diff_density_min -1.567
_refine_diff_density_rms 0.111
_refine_ls_extinction_method none
_refine_ls_goodness_of_fit_ref 1.265
_refine_ls_hydrogen_treatment constr
_refine_ls_matrix_type full
_refine_ls_number_parameters 136
_refine_ls_number_reflns 2558
_refine_ls_number_restraints 0
_refine_ls_restrained_S_all 1.265
_refine_ls_R_factor_all 0.0307
_refine_ls_R_factor_gt 0.0292
_refine_ls_shift/su_max 0.000
_refine_ls_shift/su_mean 0.000
_refine_ls_structure_factor_coef Fsqd
_refine_ls_weighting_details 'w=1/[\s^2^(Fo^2^)+(0.0017P)^2^+0.9061P] where P=(Fo^2^+2Fc^2^)/3'
_refine_ls_weighting_scheme calc
_refine_ls_wR_factor_gt 0.0577
_refine_ls_wR_factor_ref 0.0581
_reflns_Friedel_coverage 0.000
_reflns_number_gt 2495
_reflns_number_total 2558
_reflns_threshold_expression I>2\s(I)
_cod_data_source_file c9ce01174a2.cif
_cod_data_source_block 1
_cod_original_cell_volume 495.9(8)
_cod_database_code 7234214
_shelx_shelxl_version_number 2018/3
_shelx_space_group_comment
;
The symmetry employed for this shelxl refinement is uniquely defined
by the following loop, which should always be used as a source of
symmetry information in preference to the above space-group names.
They are only intended as comments.
;
_shelx_estimated_absorpt_t_max 0.938
_shelx_estimated_absorpt_t_min 0.909
_olex2_refinement_description
;
1. Fixed Uiso
 At 1.2 times of:
  All C(H) groups
2.a Aromatic/amide H refined with riding coordinates:
 C3(H3), C4(H4), C6(H6), C5(H5)
;
_olex2_submission_special_instructions 'No special instructions were received'

loop_
_space_group_symop_operation_xyz
'x, y, z'
'-x, -y, -z'

loop_
_atom_site_label
_atom_site_type_symbol
_atom_site_fract_x
_atom_site_fract_y
_atom_site_fract_z
_atom_site_U_iso_or_equiv
_atom_site_adp_type
_atom_site_occupancy
_atom_site_site_symmetry_order
_atom_site_calc_flag
_atom_site_refinement_flags_posn
I1 I 0.96264(4) 0.40170(4) 0.19387(2) 0.02078(7) Uani 1 1 d .
C2 C 0.3243(6) 0.9474(5) 0.37489(18) 0.0196(6) Uani 1 1 d .
N1 N 0.6795(5) 0.6714(5) 0.30812(16) 0.0235(6) Uani 1 1 d .
C3 C 0.4247(7) 0.9893(6) 0.30480(19) 0.0236(6) Uani 1 1 d .
H3 H 0.375938 1.114266 0.278819 0.028 Uiso 1 1 calc R
C4 C 0.5984(7) 0.8438(6) 0.27351(19) 0.0243(7) Uani 1 1 d .
H4 H 0.663321 0.868895 0.224412 0.029 Uiso 1 1 calc R
C1 C 0.1409(7) 1.0940(6) 0.40865(19) 0.0239(6) Uani 1 1 d .
C6 C 0.4026(6) 0.7651(6) 0.41140(19) 0.0228(6) Uani 1 1 d .
H6 H 0.334444 0.730613 0.459231 0.027 Uiso 1 1 calc R
C5 C 0.5834(7) 0.6346(6) 0.37605(19) 0.0243(7) Uani 1 1 d .
H5 H 0.641647 0.512651 0.401647 0.029 Uiso 1 1 calc R
N2 N -0.0017(6) 1.2142(6) 0.43484(18) 0.0311(7) Uani 1 1 d .
C7 C 1.1457(6) 0.2184(6) 0.09866(18) 0.0228(6) Uani 1 1 d .
C8 C 0.9435(6) 0.0671(6) 0.03591(17) 0.0187(6) Uani 1 1 d .
F3 F 0.7984(4) -0.0937(4) 0.07072(11) 0.0317(5) Uani 1 1 d .
F2 F 1.3003(4) 0.3786(4) 0.06594(13) 0.0381(5) Uani 1 1 d .
F4 F 0.7881(4) 0.2130(4) 0.01036(12) 0.0327(5) Uani 1 1 d .
F1 F 1.3001(4) 0.0738(4) 0.12655(12) 0.0363(5) Uani 1 1 d .

loop_
_atom_site_aniso_label
_atom_site_aniso_U_11
_atom_site_aniso_U_22
_atom_site_aniso_U_33
_atom_site_aniso_U_23
_atom_site_aniso_U_13
_atom_site_aniso_U_12
I1 0.02112(11) 0.02247(11) 0.01788(10) -0.00197(7) 0.00249(7) 0.00516(7)
C2 0.0198(15) 0.0175(14) 0.0195(14) -0.0020(11) -0.0018(11) 0.0025(11)
N1 0.0241(14) 0.0223(13) 0.0235(13) 0.0000(11) 0.0039(10) 0.0046(11)
C3 0.0307(17) 0.0201(15) 0.0202(15) 0.0025(12) -0.0010(12) 0.0061(13)
C4 0.0306(18) 0.0235(16) 0.0187(15) 0.0016(12) 0.0066(12) 0.0037(13)
C1 0.0264(17) 0.0239(16) 0.0208(15) 0.0009(12) 0.0009(12) 0.0046(13)
C6 0.0258(16) 0.0230(15) 0.0203(15) 0.0035(12) 0.0058(12) 0.0038(12)
C5 0.0294(17) 0.0199(15) 0.0247(16) 0.0039(12) 0.0006(13) 0.0077(13)
N2 0.0351(17) 0.0299(16) 0.0305(16) 0.0033(13) 0.0075(13) 0.0122(13)
C7 0.0203(15) 0.0287(17) 0.0195(14) -0.0005(12) 0.0032(11) 0.0074(12)
C8 0.0174(14) 0.0250(15) 0.0150(13) 0.0025(12) 0.0019(10) 0.0073(12)
F3 0.0332(11) 0.0344(11) 0.0242(10) -0.0003(8) 0.0133(8) -0.0049(9)
F2 0.0343(12) 0.0413(12) 0.0323(11) -0.0040(9) 0.0143(9) -0.0104(10)
F4 0.0347(11) 0.0415(12) 0.0247(10) -0.0034(9) -0.0050(8) 0.0264(10)
F1 0.0347(12) 0.0520(14) 0.0243(10) -0.0054(9) -0.0078(8) 0.0286(10)

loop_
_atom_type_symbol
_atom_type_description
_atom_type_scat_dispersion_real
_atom_type_scat_dispersion_imag
_atom_type_scat_source
C C 0.0033 0.0016 'International Tables Vol C Tables 4.2.6.8 and 6.1.1.4'
H H 0.0000 0.0000 'International Tables Vol C Tables 4.2.6.8 and 6.1.1.4'
F F 0.0171 0.0103 'International Tables Vol C Tables 4.2.6.8 and 6.1.1.4'
I I -0.4742 1.8119 'International Tables Vol C Tables 4.2.6.8 and 6.1.1.4'
N N 0.0061 0.0033 'International Tables Vol C Tables 4.2.6.8 and 6.1.1.4'

loop_
_geom_angle_atom_site_label_1
_geom_angle_atom_site_label_2
_geom_angle_atom_site_label_3
_geom_angle
_geom_angle_site_symmetry_3
C3 C2 C1 119.4(3) .
C3 C2 C6 119.2(3) .
C6 C2 C1 121.4(3) .
C4 N1 C5 117.6(3) .
C2 C3 C4 118.0(3) .
N1 C4 C3 123.7(3) .
N2 C1 C2 178.6(4) .
C5 C6 C2 118.0(3) .
N1 C5 C6 123.4(3) .
C8 C7 I1 112.1(2) .
F2 C7 I1 109.5(2) .
F2 C7 C8 109.6(3) .
F2 C7 F1 107.0(3) .
F1 C7 I1 109.6(2) .
F1 C7 C8 108.9(3) .
C7 C8 C8 115.9(3) 2_755
F3 C8 C7 107.5(3) .
F3 C8 C8 108.5(3) 2_755
F3 C8 F4 108.4(3) .
F4 C8 C7 107.9(3) .
F4 C8 C8 108.3(3) 2_755

loop_
_geom_bond_atom_site_label_1
_geom_bond_atom_site_label_2
_geom_bond_distance
_geom_bond_site_symmetry_2
I1 C7 2.151(3) .
C2 C3 1.380(5) .
C2 C1 1.440(5) .
C2 C6 1.386(5) .
N1 C4 1.325(4) .
N1 C5 1.330(4) .
C3 C4 1.384(5) .
C1 N2 1.141(4) .
C6 C5 1.386(5) .
C7 C8 1.537(4) .
C7 F2 1.334(4) .
C7 F1 1.344(4) .
C8 C8 1.545(6) 2_755
C8 F3 1.332(4) .
C8 F4 1.337(4) .
